data_7204725
loop_
_publ_author_name
'Ok, Kang Min'
'Gittens, Alex'
'Zhang, Lei'
'Halasyamani, P. Shiv'

_publ_section_title
;
 Synthesis, structure and characterization of two new antimony
 oxides?LaSb3O9 and LaSb5O12: Formation of LaSb5O12 from the reaction
 of LaSb3O9 with Sb2O3Electronic supplementary information (ESI)
 available: Powder X-ray diffraction patterns (calculated and
 experimental). See http://www.rsc.org/suppdata/jm/b3/b307496j/
;
_journal_issue 1
_journal_name_full 'Journal of Materials Chemistry'
_journal_page_first 116
_journal_paper_doi 10.1039/b307496j
_journal_volume 14
_journal_year 2004
_chemical_formula_sum 'La O12 Sb5'
_chemical_formula_weight 939.66
_chemical_name_systematic
;
Lanthanum antimony oxide
;
_space_group_IT_number 166
_symmetry_space_group_name_Hall '-R 3 2"'
_symmetry_space_group_name_H-M 'R -3 m :H'
_atom_sites_solution_hydrogens geom
_atom_sites_solution_primary direct
_atom_sites_solution_secondary difmap
_cell_angle_alpha 90
_cell_angle_beta 90
_cell_angle_gamma 120
_cell_formula_units_Z 3
_cell_length_a 7.2707(7)
_cell_length_b 7.2707(7)
_cell_length_c 16.4673(12)
_cell_measurement_temperature 293(2)
_cell_volume 753.89(12)
_computing_structure_refinement 'SHELXL-97 (Sheldrick, 1997)'
_diffrn_ambient_temperature 293(2)
_diffrn_measured_fraction_theta_full 0.973
_diffrn_measured_fraction_theta_max 0.973
_diffrn_radiation_monochromator graphite
_diffrn_radiation_type MoK\a
_diffrn_radiation_wavelength 0.71073
_diffrn_reflns_av_R_equivalents 0.0472
_diffrn_reflns_av_unetI/netI 0.0218
_diffrn_reflns_limit_h_max 6
_diffrn_reflns_limit_h_min -9
_diffrn_reflns_limit_k_max 9
_diffrn_reflns_limit_k_min -9
_diffrn_reflns_limit_l_max 17
_diffrn_reflns_limit_l_min -21
_diffrn_reflns_number 1549
_diffrn_reflns_theta_full 27.97
_diffrn_reflns_theta_max 27.97
_diffrn_reflns_theta_min 3.46
_exptl_absorpt_coefficient_mu 17.466
_exptl_crystal_density_diffrn 6.209
_exptl_crystal_density_method 'not measured'
_exptl_crystal_F_000 1224
_refine_diff_density_max 0.669
_refine_diff_density_min -2.277
_refine_diff_density_rms 0.304
_refine_ls_extinction_coef 0.0158(8)
_refine_ls_extinction_expression Fc^*^=kFc[1+0.001xFc^2^\l^3^/sin(2\q)]^-1/4^
_refine_ls_extinction_method SHELXL
_refine_ls_goodness_of_fit_ref 1.481
_refine_ls_hydrogen_treatment mixed
_refine_ls_matrix_type full
_refine_ls_number_parameters 23
_refine_ls_number_reflns 251
_refine_ls_number_restraints 0
_refine_ls_restrained_S_all 1.481
_refine_ls_R_factor_all 0.023
_refine_ls_R_factor_gt 0.023
_refine_ls_shift/su_max 0
_refine_ls_shift/su_mean 0
_refine_ls_structure_factor_coef Fsqd
_refine_ls_weighting_details 'calc w=1/[\s^2^(Fo^2^)+(0.0183P)^2^+20.2026P] where P=(Fo^2^+2Fc^2^)/3'
_refine_ls_weighting_scheme calc
_refine_ls_wR_factor_gt 0.0596
_refine_ls_wR_factor_ref 0.0596
_reflns_number_gt 251
_reflns_number_total 251
_reflns_threshold_expression >2sigma(I)
_cod_data_source_file b307496j.txt
_cod_data_source_block compound_2
_cod_database_code 7204725

loop_
_symmetry_equiv_pos_as_xyz
'x, y, z'
'-y, x-y, z'
'-x+y, -x, z'
'y, x, -z'
'x-y, -y, -z'
'-x, -x+y, -z'
'x+2/3, y+1/3, z+1/3'
'-y+2/3, x-y+1/3, z+1/3'
'-x+y+2/3, -x+1/3, z+1/3'
'y+2/3, x+1/3, -z+1/3'
'x-y+2/3, -y+1/3, -z+1/3'
'-x+2/3, -x+y+1/3, -z+1/3'
'x+1/3, y+2/3, z+2/3'
'-y+1/3, x-y+2/3, z+2/3'
'-x+y+1/3, -x+2/3, z+2/3'
'y+1/3, x+2/3, -z+2/3'
'x-y+1/3, -y+2/3, -z+2/3'
'-x+1/3, -x+y+2/3, -z+2/3'
'-x, -y, -z'
'y, -x+y, -z'
'x-y, x, -z'
'-y, -x, z'
'-x+y, y, z'
'x, x-y, z'
'-x+2/3, -y+1/3, -z+1/3'
'y+2/3, -x+y+1/3, -z+1/3'
'x-y+2/3, x+1/3, -z+1/3'
'-y+2/3, -x+1/3, z+1/3'
'-x+y+2/3, y+1/3, z+1/3'
'x+2/3, x-y+1/3, z+1/3'
'-x+1/3, -y+2/3, -z+2/3'
'y+1/3, -x+y+2/3, -z+2/3'
'x-y+1/3, x+2/3, -z+2/3'
'-y+1/3, -x+2/3, z+2/3'
'-x+y+1/3, y+2/3, z+2/3'
'x+1/3, x-y+2/3, z+2/3'

loop_
_atom_site_label
_atom_site_type_symbol
_atom_site_fract_x
_atom_site_fract_y
_atom_site_fract_z
_atom_site_U_iso_or_equiv
_atom_site_adp_type
_atom_site_occupancy
_atom_site_symmetry_multiplicity
_atom_site_calc_flag
_atom_site_refinement_flags
_atom_site_disorder_assembly
_atom_site_disorder_group
La1 La 0.3333 0.6667 0.1667 0.0071(3) Uani 1 12 d S . .
Sb1 Sb 0 0 0.15170(5) 0.0073(3) Uani 1 6 d S . .
Sb2 Sb 0.1667 0.3333 0.3333 0.0055(3) Uani 1 4 d S . .
O1 O 0.2513(10) 0.1256(5) 0.3657(3) 0.0096(12) Uani 1 2 d S . .
O2 O 0.1315(5) 0.2629(10) 0.2168(3) 0.0110(12) Uani 1 2 d S . .

loop_
_atom_site_aniso_label
_atom_site_aniso_U_11
_atom_site_aniso_U_22
_atom_site_aniso_U_33
_atom_site_aniso_U_23
_atom_site_aniso_U_13
_atom_site_aniso_U_12
La1 0.0083(4) 0.0083(4) 0.0047(5) 0 0 0.0041(2)
Sb1 0.0080(4) 0.0080(4) 0.0058(5) 0 0 0.00401(19)
Sb2 0.0064(4) 0.0050(4) 0.0048(4) 0.0003(2) 0.00017(12) 0.0025(2)
O1 0.015(3) 0.0083(19) 0.008(2) 0.0000(11) 0.000(2) 0.0076(16)
O2 0.014(2) 0.009(3) 0.008(2) 0.000(2) -0.0001(11) 0.0043(14)

loop_
_atom_type_symbol
_atom_type_description
_atom_type_scat_dispersion_real
_atom_type_scat_dispersion_imag
_atom_type_scat_source
O O 0.0106 0.006 'International Tables Vol C Tables 4.2.6.8 and 6.1.1.4'
Sb Sb -0.5866 1.5461 'International Tables Vol C Tables 4.2.6.8 and 6.1.1.4'
La La -0.2871 2.4523 'International Tables Vol C Tables 4.2.6.8 and 6.1.1.4'

loop_
_geom_angle_atom_site_label_1
_geom_angle_atom_site_label_2
_geom_angle_atom_site_label_3
_geom_angle
_geom_angle_site_symmetry_1
_geom_angle_site_symmetry_3
_geom_angle_publ_flag
O2 La1 O2 180 27 3_565 ?
O2 La1 O2 69.08(11) 27 2_665 ?
O2 La1 O2 110.92(11) 3_565 2_665 ?
O2 La1 O2 110.92(11) 27 26_455 ?
O2 La1 O2 69.08(11) 3_565 26_455 ?
O2 La1 O2 180 2_665 26_455 ?
O2 La1 O2 69.08(11) 27 . ?
O2 La1 O2 110.92(11) 3_565 . ?
O2 La1 O2 110.92(11) 2_665 . ?
O2 La1 O2 69.08(11) 26_455 . ?
O2 La1 O2 110.92(11) 27 25_565 ?
O2 La1 O2 69.08(11) 3_565 25_565 ?
O2 La1 O2 69.08(11) 2_665 25_565 ?
O2 La1 O2 110.92(11) 26_455 25_565 ?
O2 La1 O2 180 . 25_565 ?
O2 La1 O1 121.85(10) 27 33 ?
O2 La1 O1 58.15(10) 3_565 33 ?
O2 La1 O1 58.15(10) 2_665 33 ?
O2 La1 O1 121.85(10) 26_455 33 ?
O2 La1 O1 107.59(18) . 33 ?
O2 La1 O1 72.41(18) 25_565 33 ?
O2 La1 O1 121.85(10) 27 31 ?
O2 La1 O1 58.15(10) 3_565 31 ?
O2 La1 O1 107.59(18) 2_665 31 ?
O2 La1 O1 72.41(17) 26_455 31 ?
O2 La1 O1 58.15(10) . 31 ?
O2 La1 O1 121.85(10) 25_565 31 ?
O1 La1 O1 60.5(2) 33 31 ?
O2 La1 O1 72.41(17) 27 32 ?
O2 La1 O1 107.59(17) 3_565 32 ?
O2 La1 O1 58.15(10) 2_665 32 ?
O2 La1 O1 121.85(10) 26_455 32 ?
O2 La1 O1 58.15(10) . 32 ?
O2 La1 O1 121.85(10) 25_565 32 ?
O1 La1 O1 60.5(2) 33 32 ?
O1 La1 O1 60.5(2) 31 32 ?
O2 La1 O1 107.59(17) 27 14_554 ?
O2 La1 O1 72.41(17) 3_565 14_554 ?
O2 La1 O1 121.85(10) 2_665 14_554 ?
O2 La1 O1 58.15(10) 26_455 14_554 ?
O2 La1 O1 121.85(10) . 14_554 ?
O2 La1 O1 58.15(10) 25_565 14_554 ?
O1 La1 O1 119.5(2) 33 14_554 ?
O1 La1 O1 119.5(2) 31 14_554 ?
O1 La1 O1 180 32 14_554 ?
O2 La1 O1 58.15(10) 27 15_554 ?
O2 La1 O1 121.85(10) 3_565 15_554 ?
O2 La1 O1 121.85(10) 2_665 15_554 ?
O2 La1 O1 58.15(10) 26_455 15_554 ?
O2 La1 O1 72.41(18) . 15_554 ?
O2 La1 O1 107.59(17) 25_565 15_554 ?
O1 La1 O1 180 33 15_554 ?
O1 La1 O1 119.5(2) 31 15_554 ?
O1 La1 O1 119.5(2) 32 15_554 ?
O1 La1 O1 60.5(2) 14_554 15_554 ?
O2 La1 O1 58.15(10) 27 13_554 ?
O2 La1 O1 121.85(10) 3_565 13_554 ?
O2 La1 O1 72.41(18) 2_665 13_554 ?
O2 La1 O1 107.59(17) 26_455 13_554 ?
O2 La1 O1 121.85(10) . 13_554 ?
O2 La1 O1 58.15(10) 25_565 13_554 ?
O1 La1 O1 119.5(2) 33 13_554 ?
O1 La1 O1 180 31 13_554 ?
O1 La1 O1 119.5(2) 32 13_554 ?
O1 La1 O1 60.5(2) 14_554 13_554 ?
O1 La1 O1 60.5(2) 15_554 13_554 ?
O2 Sb1 O2 93.3(2) . 3 ?
O2 Sb1 O2 93.3(2) . 2 ?
O2 Sb1 O2 93.3(2) 3 2 ?
O1 Sb2 O1 179.999(2) 31 . ?
O1 Sb2 O1 91.7(4) 31 2 ?
O1 Sb2 O1 88.3(4) . 2 ?
O1 Sb2 O1 88.3(4) 31 32 ?
O1 Sb2 O1 91.7(4) . 32 ?
O1 Sb2 O1 180 2 32 ?
O1 Sb2 O2 96.6(2) 31 31 ?
O1 Sb2 O2 83.4(2) . 31 ?
O1 Sb2 O2 83.4(2) 2 31 ?
O1 Sb2 O2 96.6(2) 32 31 ?
O1 Sb2 O2 83.4(2) 31 . ?
O1 Sb2 O2 96.6(2) . . ?
O1 Sb2 O2 96.6(2) 2 . ?
O1 Sb2 O2 83.4(2) 32 . ?
O2 Sb2 O2 179.9990(10) 31 . ?
O1 Sb2 La1 51.77(17) 31 . ?
O1 Sb2 La1 128.23(17) . . ?
O1 Sb2 La1 128.23(17) 2 . ?
O1 Sb2 La1 51.77(17) 32 . ?
O2 Sb2 La1 129.59(18) 31 . ?
O2 Sb2 La1 50.41(18) . . ?
O1 Sb2 La1 128.23(17) 31 7_445 ?
O1 Sb2 La1 51.78(17) . 7_445 ?
O1 Sb2 La1 51.77(17) 2 7_445 ?
O1 Sb2 La1 128.23(17) 32 7_445 ?
O2 Sb2 La1 50.41(18) 31 7_445 ?
O2 Sb2 La1 129.59(18) . 7_445 ?
La1 Sb2 La1 180 . 7_445 ?
Sb2 O1 Sb2 135.0(3) . 3 ?
Sb2 O1 La1 93.59(18) . 7_445 ?
Sb2 O1 La1 93.59(18) 3 7_445 ?
Sb2 O2 Sb1 135.9(3) . . ?
Sb2 O2 La1 95.0(2) . . ?
Sb1 O2 La1 129.1(3) . . ?

loop_
_geom_bond_atom_site_label_1
_geom_bond_atom_site_label_2
_geom_bond_distance
_geom_bond_site_symmetry_2
_geom_bond_publ_flag
La1 O2 2.673(6) 27 ?
La1 O2 2.673(6) 3_565 ?
La1 O2 2.673(6) 2_665 ?
La1 O2 2.673(6) 26_455 ?
La1 O2 2.673(6) . ?
La1 O2 2.673(6) 25_565 ?
La1 O1 2.720(6) 33 ?
La1 O1 2.720(6) 31 ?
La1 O1 2.720(6) 32 ?
La1 O1 2.720(6) 14_554 ?
La1 O1 2.720(6) 15_554 ?
La1 O1 2.720(6) 13_554 ?
Sb1 O2 1.972(6) . ?
Sb1 O2 1.972(6) 3 ?
Sb1 O2 1.972(6) 2 ?
Sb2 O1 1.968(2) 31 ?
Sb2 O1 1.968(2) . ?
Sb2 O1 1.968(2) 2 ?
Sb2 O1 1.968(2) 32 ?
Sb2 O2 1.970(6) 31 ?
Sb2 O2 1.970(6) . ?
Sb2 La1 3.4551(2) 7_445 ?
O1 Sb2 1.968(2) 3 ?
O1 La1 2.720(6) 7_445 ?
